data_7023110
loop_
_publ_author_name
'Gurnani, Chitra'
'Hector, Andrew L.'
'Jager, Edward'
'Levason, William'
'Pugh, David'
'Reid, Gillian'

_publ_section_title
;
 Tin(II) fluoride vs. tin(II) chloride--a comparison of their coordination
 chemistry with neutral ligands.
;
_journal_issue 23
_journal_name_full 'Dalton transactions (Cambridge, England : 2003)'
_journal_page_first 8364
_journal_page_last 8374
_journal_paper_doi 10.1039/c3dt50743b
_journal_volume 42
_journal_year 2013
_chemical_formula_moiety 'C10 H16 Cl2 P2 Sn'
_chemical_formula_sum 'C10 H16 Cl2 P2 Sn'
_chemical_formula_weight 387.76
_chemical_name_systematic
;
?
;
_space_group_IT_number 14
_symmetry_cell_setting monoclinic
_symmetry_Int_Tables_number 14
_symmetry_space_group_name_Hall '-P 2ybc'
_symmetry_space_group_name_H-M 'P 1 21/c 1'
_atom_sites_solution_hydrogens geom
_atom_sites_solution_primary direct
_atom_sites_solution_secondary difmap
_audit_creation_method SHELXL-97
_cell_angle_alpha 90.00
_cell_angle_beta 99.477(17)
_cell_angle_gamma 90.00
_cell_formula_units_Z 4
_cell_length_a 13.922(14)
_cell_length_b 7.559(7)
_cell_length_c 14.377(14)
_cell_measurement_reflns_used 2068
_cell_measurement_temperature 100(2)
_cell_measurement_theta_max 27.6
_cell_measurement_theta_min 3.0
_cell_volume 1492(3)
_computing_cell_refinement
;
CrystalClear-SM Expert 2.0 r11 (Rigaku, 2011)
;
_computing_data_collection
;
CrystalClear-SM Expert 2.0 r11 (Rigaku, 2011)
;
_computing_data_reduction
;
CrystalClear-SM Expert 2.0 r11 (Rigaku, 2011)
;
_computing_molecular_graphics 'ORTEP-3 (Farrugia, 1997)'
_computing_publication_material 'PLATON (Spek, 2003), WinGX (Farrugia, 1999) and enCIFer (Allen et al., 2004).'
_computing_structure_refinement 'SHELXL-97 (Sheldrick, 2008)'
_computing_structure_solution 'SHELXS-97 (Sheldrick, 1997)'
_diffrn_ambient_temperature 100(2)
_diffrn_detector CCD
_diffrn_detector_area_resol_mean 28.5714
_diffrn_measured_fraction_theta_full 0.984
_diffrn_measured_fraction_theta_max 0.984
_diffrn_measurement_device
;
AFC12 (Right): Kappa 3 circle
;
_diffrn_measurement_device_type
;
Rigaku Saturn724+ (2x2 bin mode)
;
_diffrn_measurement_method 'profile data from \w-scans'
_diffrn_measurement_specimen_support Mitegen
_diffrn_radiation_monochromator Confocal
_diffrn_radiation_type MoK\a
_diffrn_radiation_wavelength 0.71075
_diffrn_reflns_av_R_equivalents 0.0422
_diffrn_reflns_av_sigmaI/netI 0.0730
_diffrn_reflns_limit_h_max 17
_diffrn_reflns_limit_h_min -9
_diffrn_reflns_limit_k_max 8
_diffrn_reflns_limit_k_min -9
_diffrn_reflns_limit_l_max 17
_diffrn_reflns_limit_l_min -17
_diffrn_reflns_number 6691
_diffrn_reflns_theta_full 26.37
_diffrn_reflns_theta_max 26.37
_diffrn_reflns_theta_min 2.97
_diffrn_source 'Rotating Anode'
_diffrn_source_current 55.0
_diffrn_source_power 2.5
_diffrn_source_voltage 45.0
_exptl_absorpt_coefficient_mu 2.254
_exptl_absorpt_correction_T_max 0.9778
_exptl_absorpt_correction_T_min 0.8766
_exptl_absorpt_correction_type multi-scan
_exptl_absorpt_process_details 'CrystalClear-SM Expert 2.0 r11 (Rigaku, 2011)'
_exptl_crystal_colour Colourless
_exptl_crystal_density_diffrn 1.726
_exptl_crystal_density_method 'not measured'
_exptl_crystal_description Platelet
_exptl_crystal_F_000 760
_exptl_crystal_size_max 0.06
_exptl_crystal_size_mid 0.04
_exptl_crystal_size_min 0.01
_refine_diff_density_max 6.005
_refine_diff_density_min -1.832
_refine_diff_density_rms 0.260
_refine_ls_extinction_method none
_refine_ls_goodness_of_fit_ref 1.151
_refine_ls_hydrogen_treatment constr
_refine_ls_matrix_type full
_refine_ls_number_parameters 140
_refine_ls_number_reflns 3008
_refine_ls_number_restraints 0
_refine_ls_restrained_S_all 1.151
_refine_ls_R_factor_all 0.0919
_refine_ls_R_factor_gt 0.0837
_refine_ls_shift/su_max 0.014
_refine_ls_shift/su_mean 0.001
_refine_ls_structure_factor_coef Fsqd
_refine_ls_weighting_details 'calc w=1/[\s^2^(Fo^2^)+(0.0523P)^2^+45.3766P] where P=(Fo^2^+2Fc^2^)/3'
_refine_ls_weighting_scheme calc
_refine_ls_wR_factor_gt 0.1884
_refine_ls_wR_factor_ref 0.1937
_reflns_number_gt 2697
_reflns_number_total 3008
_reflns_threshold_expression I>2\s(I)
_cod_data_source_file c3dt50743b.txt
_cod_data_source_block '[SnCl2{o-C6H4(PMe2)2}]'
_cod_depositor_comments
;
The following automatic conversions were performed:

'_symmetry_cell_setting' value 'Monoclinic' changed to 'monoclinic'
according to /home/saulius/struct/CIF-dictionaries/cif_core.dic
dictionary named 'cif_core.dic' version 2.4.2 from 2011-04-26.

Automatic conversion script
Id: cif_fix_values 1891 2012-01-12 08:04:46Z andrius 
;
_cod_original_cell_volume 1492(2)
_cod_original_sg_symbol_H-M P21/c
_cod_database_code 7023110

loop_
_symmetry_equiv_pos_as_xyz
'x, y, z'
'-x, y+1/2, -z+1/2'
'-x, -y, -z'
'x, -y-1/2, z-1/2'

loop_
_atom_site_label
_atom_site_type_symbol
_atom_site_fract_x
_atom_site_fract_y
_atom_site_fract_z
_atom_site_U_iso_or_equiv
_atom_site_adp_type
_atom_site_occupancy
_atom_site_symmetry_multiplicity
_atom_site_calc_flag
_atom_site_refinement_flags
C1 C 0.7601(8) 0.3535(14) 0.3037(8) 0.018(2) Uani 1 1 d .
H1A H 0.7107 0.4468 0.2997 0.027 Uiso 1 1 calc R
H1B H 0.8109 0.3888 0.2677 0.027 Uiso 1 1 calc R
H1C H 0.7892 0.3351 0.3699 0.027 Uiso 1 1 calc R
C2 C 0.6303(8) 0.0701(15) 0.3400(7) 0.018(2) Uani 1 1 d .
H2A H 0.6706 0.0615 0.4025 0.026 Uiso 1 1 calc R
H2B H 0.6040 -0.0469 0.3205 0.026 Uiso 1 1 calc R
H2C H 0.5765 0.1526 0.3426 0.026 Uiso 1 1 calc R
C3 C 0.8027(7) -0.0120(14) 0.2651(7) 0.013(2) Uani 1 1 d .
C4 C 0.8747(8) -0.0136(15) 0.3467(8) 0.019(2) Uani 1 1 d .
H4 H 0.8727 0.0698 0.3958 0.023 Uiso 1 1 calc R
C5 C 0.9491(8) -0.1405(14) 0.3540(8) 0.016(2) Uani 1 1 d .
H5 H 0.9978 -0.1439 0.4087 0.020 Uiso 1 1 calc R
C6 C 0.9519(9) -0.2597(16) 0.2824(8) 0.021(2) Uani 1 1 d .
H6 H 1.0032 -0.3440 0.2880 0.025 Uiso 1 1 calc R
C7 C 0.8804(8) -0.2596(16) 0.2010(8) 0.019(2) Uani 1 1 d .
H7 H 0.8827 -0.3444 0.1526 0.023 Uiso 1 1 calc R
C8 C 0.8050(8) -0.1319(14) 0.1919(8) 0.017(2) Uani 1 1 d .
C9 C 0.7703(9) -0.1921(17) -0.0091(8) 0.023(3) Uani 1 1 d .
H9A H 0.8203 -0.1041 -0.0161 0.035 Uiso 1 1 calc R
H9B H 0.7222 -0.1967 -0.0670 0.035 Uiso 1 1 calc R
H9C H 0.8009 -0.3086 0.0028 0.035 Uiso 1 1 calc R
C10 C 0.6351(9) -0.3228(15) 0.1034(8) 0.023(3) Uani 1 1 d .
H10A H 0.5992 -0.3015 0.1556 0.034 Uiso 1 1 calc R
H10B H 0.6765 -0.4274 0.1174 0.034 Uiso 1 1 calc R
H10C H 0.5889 -0.3425 0.0452 0.034 Uiso 1 1 calc R
P1 P 0.70385(19) 0.1498(3) 0.25560(19) 0.0117(6) Uani 1 1 d .
P2 P 0.7105(2) -0.1313(4) 0.0890(2) 0.0144(6) Uani 1 1 d .
Cl1 Cl 0.46716(19) 0.0171(4) 0.1328(2) 0.0208(6) Uani 1 1 d .
Cl2 Cl 0.80486(19) 0.2783(4) 0.06379(18) 0.0176(6) Uani 1 1 d .
Sn1 Sn 0.61773(5) 0.17715(10) 0.07429(5) 0.0149(2) Uani 1 1 d .

loop_
_atom_site_aniso_label
_atom_site_aniso_U_11
_atom_site_aniso_U_22
_atom_site_aniso_U_33
_atom_site_aniso_U_23
_atom_site_aniso_U_13
_atom_site_aniso_U_12
C1 0.022(6) 0.013(6) 0.017(6) -0.005(4) 0.000(4) 0.001(4)
C2 0.028(6) 0.014(6) 0.010(5) 0.003(4) 0.004(4) 0.003(4)
C3 0.014(5) 0.018(6) 0.007(5) 0.003(4) 0.001(4) -0.003(4)
C4 0.025(6) 0.018(6) 0.012(5) -0.005(4) -0.002(4) -0.006(5)
C5 0.021(6) 0.016(6) 0.012(5) 0.004(4) 0.003(4) 0.000(4)
C6 0.027(6) 0.016(6) 0.021(6) 0.000(5) 0.006(5) 0.007(5)
C7 0.022(6) 0.021(6) 0.015(5) -0.001(5) 0.004(4) -0.002(5)
C8 0.014(5) 0.015(6) 0.019(6) 0.006(4) -0.001(4) 0.004(4)
C9 0.028(6) 0.024(6) 0.017(6) 0.005(5) 0.002(5) 0.001(5)
C10 0.027(6) 0.014(5) 0.024(6) 0.003(5) -0.001(5) 0.009(5)
P1 0.0162(13) 0.0085(13) 0.0106(13) -0.0001(10) 0.0030(10) 0.0015(10)
P2 0.0172(14) 0.0123(14) 0.0135(13) -0.0017(11) 0.0019(10) -0.0002(10)
Cl1 0.0179(13) 0.0228(14) 0.0212(14) 0.0018(11) 0.0017(10) -0.0049(11)
Cl2 0.0190(13) 0.0183(14) 0.0156(13) 0.0016(10) 0.0035(10) -0.0025(10)
Sn1 0.0171(4) 0.0133(4) 0.0139(4) 0.0009(3) 0.0011(3) -0.0006(3)

loop_
_atom_type_symbol
_atom_type_description
_atom_type_scat_dispersion_real
_atom_type_scat_dispersion_imag
_atom_type_scat_source
C C 0.0033 0.0016 'International Tables Vol C Tables 4.2.6.8 and 6.1.1.4'
H H 0.0000 0.0000 'International Tables Vol C Tables 4.2.6.8 and 6.1.1.4'
P P 0.1023 0.0942 'International Tables Vol C Tables 4.2.6.8 and 6.1.1.4'
Cl Cl 0.1484 0.1585 'International Tables Vol C Tables 4.2.6.8 and 6.1.1.4'
Sn Sn -0.6537 1.4246 'International Tables Vol C Tables 4.2.6.8 and 6.1.1.4'

loop_
_geom_angle_atom_site_label_1
_geom_angle_atom_site_label_2
_geom_angle_atom_site_label_3
_geom_angle
P1 C1 H1A 109.5
P1 C1 H1B 109.5
H1A C1 H1B 109.5
P1 C1 H1C 109.5
H1A C1 H1C 109.5
H1B C1 H1C 109.5
P1 C2 H2A 109.5
P1 C2 H2B 109.5
H2A C2 H2B 109.5
P1 C2 H2C 109.5
H2A C2 H2C 109.5
H2B C2 H2C 109.5
C8 C3 C4 121.4(10)
C8 C3 P1 119.3(8)
C4 C3 P1 119.3(8)
C5 C4 C3 118.8(10)
C5 C4 H4 120.6
C3 C4 H4 120.6
C6 C5 C4 120.3(10)
C6 C5 H5 119.9
C4 C5 H5 119.9
C5 C6 C7 121.3(11)
C5 C6 H6 119.3
C7 C6 H6 119.3
C6 C7 C8 119.3(10)
C6 C7 H7 120.3
C8 C7 H7 120.3
C3 C8 C7 118.9(10)
C3 C8 P2 120.7(8)
C7 C8 P2 120.3(8)
P2 C9 H9A 109.5
P2 C9 H9B 109.5
H9A C9 H9B 109.5
P2 C9 H9C 109.5
H9A C9 H9C 109.5
H9B C9 H9C 109.5
P2 C10 H10A 109.5
P2 C10 H10B 109.5
H10A C10 H10B 109.5
P2 C10 H10C 109.5
H10A C10 H10C 109.5
H10B C10 H10C 109.5
C1 P1 C2 106.4(5)
C1 P1 C3 105.5(5)
C2 P1 C3 103.2(5)
C1 P1 Sn1 113.6(4)
C2 P1 Sn1 117.5(4)
C3 P1 Sn1 109.5(3)
C8 P2 C9 105.7(5)
C8 P2 C10 105.1(5)
C9 P2 C10 103.6(6)
C8 P2 Sn1 110.2(4)
C9 P2 Sn1 116.1(4)
C10 P2 Sn1 115.1(4)
P2 Sn1 Cl1 88.51(11)
P2 Sn1 P1 73.88(9)
Cl1 Sn1 P1 84.72(10)
P2 Sn1 Cl2 78.18(10)
Cl1 Sn1 Cl2 160.84(9)
P1 Sn1 Cl2 78.41(9)

loop_
_geom_bond_atom_site_label_1
_geom_bond_atom_site_label_2
_geom_bond_distance
C1 P1 1.812(11)
C1 H1A 0.9800
C1 H1B 0.9800
C1 H1C 0.9800
C2 P1 1.815(11)
C2 H2A 0.9800
C2 H2B 0.9800
C2 H2C 0.9800
C3 C8 1.393(15)
C3 C4 1.412(14)
C3 P1 1.829(11)
C4 C5 1.404(16)
C4 H4 0.9500
C5 C6 1.374(16)
C5 H5 0.9500
C6 C7 1.406(16)
C6 H6 0.9500
C7 C8 1.416(15)
C7 H7 0.9500
C8 P2 1.810(11)
C9 P2 1.811(12)
C9 H9A 0.9800
C9 H9B 0.9800
C9 H9C 0.9800
C10 P2 1.820(12)
C10 H10A 0.9800
C10 H10B 0.9800
C10 H10C 0.9800
P1 Sn1 2.692(4)
P2 Sn1 2.657(3)
Cl1 Sn1 2.673(3)
Cl2 Sn1 2.743(4)

loop_
_geom_torsion_atom_site_label_1
_geom_torsion_atom_site_label_2
_geom_torsion_atom_site_label_3
_geom_torsion_atom_site_label_4
_geom_torsion
C8 C3 C4 C5 -0.7(16)
P1 C3 C4 C5 178.8(8)
C3 C4 C5 C6 0.5(16)
C4 C5 C6 C7 -0.7(17)
C5 C6 C7 C8 1.2(17)
C4 C3 C8 C7 1.2(16)
P1 C3 C8 C7 -178.4(8)
C4 C3 C8 P2 178.5(8)
P1 C3 C8 P2 -1.0(13)
C6 C7 C8 C3 -1.4(16)
C6 C7 C8 P2 -178.7(9)
C8 C3 P1 C1 -140.4(9)
C4 C3 P1 C1 40.0(10)
C8 C3 P1 C2 108.0(9)
C4 C3 P1 C2 -71.5(9)
C8 C3 P1 Sn1 -17.9(9)
C4 C3 P1 Sn1 162.5(8)
C3 C8 P2 C9 146.0(9)
C7 C8 P2 C9 -36.7(10)
C3 C8 P2 C10 -104.8(9)
C7 C8 P2 C10 72.5(10)
C3 C8 P2 Sn1 19.8(10)
C7 C8 P2 Sn1 -162.9(8)
C8 P2 Sn1 Cl1 -105.6(4)
C9 P2 Sn1 Cl1 134.3(5)
C10 P2 Sn1 Cl1 13.0(4)
C8 P2 Sn1 P1 -20.7(4)
C9 P2 Sn1 P1 -140.8(5)
C10 P2 Sn1 P1 97.9(4)
C8 P2 Sn1 Cl2 60.5(4)
C9 P2 Sn1 Cl2 -59.6(5)
C10 P2 Sn1 Cl2 179.1(4)
C1 P1 Sn1 P2 137.8(4)
C2 P1 Sn1 P2 -97.0(4)
C3 P1 Sn1 P2 20.2(4)
C1 P1 Sn1 Cl1 -132.2(4)
C2 P1 Sn1 Cl1 -7.1(4)
C3 P1 Sn1 Cl1 110.2(4)
C1 P1 Sn1 Cl2 56.9(4)
C2 P1 Sn1 Cl2 -177.9(4)
C3 P1 Sn1 Cl2 -60.7(4)
